data_2104416
loop_
_publ_author_name
'St\%ahl, Kenny'
'Berg, Rolf W.'
'Eriksen, K. Michael'
'Fehrmann, Rasmus'

_publ_section_title
;
 Structure of caesium disulfate at 120 and 273K
;
_journal_coeditor_code BP5020
_journal_issue 5
_journal_name_full 'Acta Crystallographica Section B'
_journal_page_first 551
_journal_page_last 557
_journal_paper_doi 10.1107/S0108768109029334
_journal_volume 65
_journal_year 2009
_chemical_formula_moiety 'O7 S2, 2(Cs)'
_chemical_formula_sum 'Cs2 O7 S2'
_chemical_formula_weight 441.96
_chemical_name_common 'Cesium disulfate'
_chemical_name_systematic
;
 Dicaesium disulfate'
;
_space_group_IT_number 2
_symmetry_cell_setting triclinic
_symmetry_space_group_name_Hall '-P 1'
_symmetry_space_group_name_H-M 'P -1'
_atom_sites_solution_hydrogens notdet
_atom_sites_solution_primary direct
_atom_sites_solution_secondary difmap
_audit_creation_method SHELXL-97
_cell_angle_alpha 85.025(2)
_cell_angle_beta 67.630(2)
_cell_angle_gamma 74.968(2)
_cell_formula_units_Z 20
_cell_length_a 14.9411(16)
_cell_length_b 16.0362(17)
_cell_length_c 19.300(2)
_cell_measurement_reflns_used 8330
_cell_measurement_temperature 120(2)
_cell_measurement_theta_max 30.92
_cell_measurement_theta_min 2.63
_cell_volume 4129.6(8)
_computing_cell_refinement 'SAINT-plus (Bruker, 1997-1999)'
_computing_data_collection 'SMART (Bruker, 1997-1999)'
_computing_data_reduction 'SAINT-plus (Bruker, 1997-1999)'
_computing_molecular_graphics 'ATOMS 6.1 (Eric Dowty, 2000)'
_computing_publication_material 'SHELXL-97 (Sheldrick, 1997)'
_computing_structure_refinement 'SHELXL-97 (Sheldrick, 1997)'
_computing_structure_solution 'SHELXS-97 (Sheldrick, 1997)'
_diffrn_ambient_temperature 120(2)
_diffrn_measured_fraction_theta_full 0.993
_diffrn_measured_fraction_theta_max 0.906
_diffrn_measurement_device_type 'Bruker SMART APEX diffractometer'
_diffrn_measurement_method 'Omega scan, frame data integration'
_diffrn_radiation_monochromator graphite
_diffrn_radiation_source 'fine-focus sealed tube'
_diffrn_radiation_type MoK\a
_diffrn_radiation_wavelength 0.71073
_diffrn_reflns_av_R_equivalents 0.0322
_diffrn_reflns_av_sigmaI/netI 0.0494
_diffrn_reflns_limit_h_max 21
_diffrn_reflns_limit_h_min -21
_diffrn_reflns_limit_k_max 23
_diffrn_reflns_limit_k_min -22
_diffrn_reflns_limit_l_max 27
_diffrn_reflns_limit_l_min -27
_diffrn_reflns_number 55593
_diffrn_reflns_theta_full 29.00
_diffrn_reflns_theta_max 30.97
_diffrn_reflns_theta_min 1.14
_diffrn_standards_decay_% 0
_diffrn_standards_interval_count 0
_diffrn_standards_interval_time 0
_diffrn_standards_number 0
_exptl_absorpt_coefficient_mu 9.324
_exptl_absorpt_correction_T_max 0.572
_exptl_absorpt_correction_T_min 0.404
_exptl_absorpt_correction_type multi-scan
_exptl_absorpt_process_details 'SADABS (Sheldrick, 2002)'
_exptl_crystal_colour colorless
_exptl_crystal_density_diffrn 3.554
_exptl_crystal_density_method 'not measured'
_exptl_crystal_description irregular
_exptl_crystal_F_000 3960
_exptl_crystal_size_max 0.11
_exptl_crystal_size_mid 0.10
_exptl_crystal_size_min 0.06
_refine_diff_density_max 10.581
_refine_diff_density_min -5.204
_refine_ls_extinction_method none
_refine_ls_goodness_of_fit_ref 1.064
_refine_ls_hydrogen_treatment noref
_refine_ls_matrix_type full
_refine_ls_number_parameters 991
_refine_ls_number_reflns 23807
_refine_ls_number_restraints 0
_refine_ls_restrained_S_all 1.064
_refine_ls_R_factor_all 0.0657
_refine_ls_R_factor_gt 0.0510
_refine_ls_shift/su_max 0.008
_refine_ls_shift/su_mean 0.001
_refine_ls_structure_factor_coef Fsqd
_refine_ls_weighting_details 'calc w=1/[\s^2^(Fo^2^)+(0.0464P)^2^+42.2935P] where P=(Fo^2^+2Fc^2^)/3'
_refine_ls_weighting_scheme calc
_refine_ls_wR_factor_gt 0.1083
_refine_ls_wR_factor_ref 0.1152
_reflns_number_gt 19521
_reflns_number_total 23807
_reflns_threshold_expression >2\s(I)
_cod_data_source_file bp5020.cif
_cod_data_source_block csdisulfate120K
_cod_original_cell_volume 4129.5(8)
_cod_database_code 2104416
_cod_database_fobs_code 2104416

loop_
_symmetry_equiv_pos_as_xyz
'x, y, z'
'-x, -y, -z'

loop_
_atom_site_type_symbol
_atom_site_label
_atom_site_fract_x
_atom_site_fract_y
_atom_site_fract_z
_atom_site_U_iso_or_equiv
_atom_site_adp_type
_atom_site_calc_flag
_atom_site_refinement_flags
_atom_site_occupancy
_atom_site_disorder_assembly
_atom_site_disorder_group
Cs Cs0 0.34001(4) 0.46137(3) 0.18696(3) 0.02137(11) Uani d . 1 . .
Cs Cs1 0.83849(3) 0.44684(3) 0.17827(3) 0.01447(9) Uani d . 1 . .
Cs Cs2 0.50770(3) 0.14382(3) 0.05815(2) 0.01251(9) Uani d . 1 . .
Cs Cs3 0.00207(4) 0.15475(3) 0.06241(3) 0.01489(9) Uani d . 1 . .
Cs Cs4 0.36951(3) 0.05405(3) 0.33934(2) 0.01370(9) Uani d . 1 . .
Cs Cs5 0.87672(4) 0.04009(3) 0.34007(3) 0.01632(10) Uani d . 1 . .
Cs Cs6 0.23858(4) 0.35759(3) 0.43050(3) 0.01726(10) Uani d . 1 . .
Cs Cs7 0.73855(4) 0.34203(3) 0.45018(3) 0.01680(10) Uani d . 1 . .
Cs Cs8 0.18628(4) 0.35512(3) 0.04869(3) 0.01583(9) Uani d . 1 . .
Cs Cs9 0.68285(4) 0.35288(3) 0.04558(3) 0.01575(9) Uani d . 1 . .
Cs Cs10 0.22792(4) 0.02312(3) 0.14834(3) 0.01449(9) Uani d . 1 . .
Cs Cs11 0.72753(4) 0.04218(3) 0.15704(3) 0.01566(9) Uani d . 1 . .
Cs Cs12 0.05465(4) 0.14885(3) 0.45196(3) 0.01487(9) Uani d . 1 . .
Cs Cs13 0.54567(4) 0.13857(3) 0.44909(3) 0.01771(10) Uani d . 1 . .
Cs Cs14 0.01320(4) 0.46105(3) 0.31203(3) 0.01558(10) Uani d . 1 . .
Cs Cs15 0.53013(4) 0.49490(3) 0.33854(3) 0.01655(10) Uani d . 1 . .
Cs Cs16 0.34010(4) 0.74564(3) 0.16895(3) 0.02322(11) Uani d . 1 . .
Cs Cs17 0.83980(3) 0.73314(3) 0.17808(3) 0.01423(9) Uani d . 1 . .
Cs Cs18 0.50729(4) 0.76844(3) 0.31632(3) 0.02045(11) Uani d . 1 . .
Cs Cs19 0.01883(4) 0.74694(3) 0.33116(3) 0.02177(11) Uani d . 1 . .
S S01 0.70926(14) 0.26248(12) 0.25799(11) 0.0146(4) Uani d . 1 . .
S S02 0.52183(14) 0.25044(12) 0.24864(10) 0.0126(3) Uani d . 1 . .
O O03 0.5903(4) 0.3001(4) 0.2703(3) 0.0178(11) Uani d . 1 . .
O O04 0.7211(5) 0.3301(4) 0.2954(4) 0.0287(15) Uani d . 1 . .
O O05 0.7177(5) 0.1813(5) 0.2930(5) 0.046(2) Uani d . 1 . .
O O06 0.7629(5) 0.2604(5) 0.1780(4) 0.0390(19) Uani d . 1 . .
O O07 0.4295(5) 0.3148(4) 0.2703(4) 0.0317(16) Uani d . 1 . .
O O08 0.5208(5) 0.1727(4) 0.2922(4) 0.0254(13) Uani d . 1 . .
O O09 0.5710(5) 0.2318(4) 0.1691(3) 0.0241(13) Uani d . 1 . .
S S11 0.22455(14) 0.23928(12) 0.24640(10) 0.0126(3) Uani d . 1 . .
S S12 0.02474(14) 0.24042(12) 0.24966(10) 0.0126(3) Uani d . 1 . .
O O13 0.1436(4) 0.1975(3) 0.2309(3) 0.0147(11) Uani d . 1 . .
O O14 0.1965(4) 0.2392(4) 0.3265(3) 0.0247(14) Uani d . 1 . .
O O15 0.3158(5) 0.1763(4) 0.2073(3) 0.0240(13) Uani d . 1 . .
O O16 0.2144(5) 0.3242(4) 0.2140(4) 0.0266(14) Uani d . 1 . .
O O17 -0.0022(5) 0.1678(4) 0.2314(4) 0.0255(13) Uani d . 1 . .
O O18 -0.0183(4) 0.2650(4) 0.3279(3) 0.0215(12) Uani d . 1 . .
O O19 0.0204(5) 0.3135(4) 0.2002(3) 0.0230(13) Uani d . 1 . .
S S21 0.55009(16) 0.59462(14) 0.02798(11) 0.0190(4) Uani d . 1 . .
S S22 0.61510(16) 0.60467(14) 0.14958(11) 0.0207(4) Uani d . 1 . .
O O23 0.5932(5) 0.6442(4) 0.0738(3) 0.0244(13) Uani d . 1 . .
O O24 0.5069(6) 0.6633(4) -0.0088(5) 0.0393(18) Uani d . 1 . .
O O25 0.4805(6) 0.5533(5) 0.0828(4) 0.043(2) Uani d . 1 . .
O O26 0.6396(5) 0.5369(5) -0.0220(4) 0.0376(17) Uani d . 1 . .
O O27 0.6935(6) 0.6425(5) 0.1438(4) 0.0373(17) Uani d . 1 . .
O O28 0.5212(5) 0.6367(4) 0.2102(3) 0.0326(16) Uani d . 1 . .
O O29 0.6415(5) 0.5112(4) 0.1449(4) 0.0296(15) Uani d . 1 . .
S S31 0.05181(14) 0.58935(11) 0.03177(10) 0.0114(3) Uani d . 1 . .
S S32 0.12215(14) 0.60884(11) 0.14820(10) 0.0113(3) Uani d . 1 . .
O O33 0.0907(4) 0.6457(3) 0.0765(3) 0.0144(11) Uani d . 1 . .
O O34 0.0032(4) 0.6562(4) -0.0060(3) 0.0186(12) Uani d . 1 . .
O O35 0.1418(4) 0.5337(4) -0.0173(3) 0.0203(12) Uani d . 1 . .
O O36 -0.0148(5) 0.5460(4) 0.0887(4) 0.0262(14) Uani d . 1 . .
O O37 0.1976(5) 0.6524(4) 0.1396(4) 0.0295(15) Uani d . 1 . .
O O38 0.1542(5) 0.5165(4) 0.1409(3) 0.0238(13) Uani d . 1 . .
O O39 0.0315(5) 0.6368(4) 0.2127(3) 0.0264(14) Uani d . 1 . .
S S41 0.75553(14) 0.59587(12) 0.35010(10) 0.0154(4) Uani d . 1 . .
S S42 0.57636(14) 0.61002(12) 0.48340(10) 0.0130(3) Uani d . 1 . .
O O43 0.6849(4) 0.6317(3) 0.4352(3) 0.0139(10) Uani d . 1 . .
O O44 0.8378(5) 0.6328(4) 0.3358(4) 0.0281(14) Uani d . 1 . .
O O45 0.6972(5) 0.6285(4) 0.3046(3) 0.0281(15) Uani d . 1 . .
O O46 0.7805(4) 0.5024(4) 0.3529(3) 0.0207(12) Uani d . 1 . .
O O47 0.5962(4) 0.5172(4) 0.4855(3) 0.0201(12) Uani d . 1 . .
O O48 0.5103(4) 0.6504(4) 0.4452(4) 0.0269(14) Uani d . 1 . .
O O49 0.5523(5) 0.6508(4) 0.5544(3) 0.0244(13) Uani d . 1 . .
S S51 0.26992(14) 0.61339(12) 0.35475(10) 0.0133(3) Uani d . 1 . .
S S52 0.08385(14) 0.58901(12) 0.46718(10) 0.0122(3) Uani d . 1 . .
O O53 0.1653(4) 0.6480(3) 0.4267(3) 0.0139(10) Uani d . 1 . .
O O54 0.2410(5) 0.6334(4) 0.2910(3) 0.0263(14) Uani d . 1 . .
O O55 0.3040(4) 0.5222(3) 0.3648(3) 0.0188(12) Uani d . 1 . .
O O56 0.3314(5) 0.6649(4) 0.3633(4) 0.0273(14) Uani d . 1 . .
O O57 0.1212(5) 0.5372(4) 0.5196(3) 0.0232(13) Uani d . 1 . .
O O58 0.0853(4) 0.5409(4) 0.4069(3) 0.0213(12) Uani d . 1 . .
O O59 -0.0065(4) 0.6558(4) 0.5002(3) 0.0219(13) Uani d . 1 . .
S S61 0.17258(13) 0.87876(12) 0.04233(10) 0.0121(3) Uani d . 1 . .
S S62 -0.02270(14) 0.91059(12) 0.15882(10) 0.0127(3) Uani d . 1 . .
O O63 0.0972(4) 0.8645(3) 0.1275(3) 0.0137(10) Uani d . 1 . .
O O64 0.1624(4) 0.8210(4) -0.0058(3) 0.0225(13) Uani d . 1 . .
O O65 0.1416(4) 0.9691(4) 0.0274(3) 0.0232(13) Uani d . 1 . .
O O66 0.2675(4) 0.8532(4) 0.0516(3) 0.0178(11) Uani d . 1 . .
O O67 -0.0571(4) 0.8654(4) 0.2288(3) 0.0185(12) Uani d . 1 . .
O O68 -0.0321(5) 1.0009(4) 0.1684(3) 0.0263(14) Uani d . 1 . .
O O69 -0.0594(4) 0.8935(4) 0.1039(3) 0.0244(13) Uani d . 1 . .
S S71 0.68873(14) 0.87323(12) 0.03883(10) 0.0121(3) Uani d . 1 . .
S S72 0.49294(14) 0.93120(11) 0.15009(10) 0.0112(3) Uani d . 1 . .
O O73 0.5982(4) 0.8578(3) 0.1162(3) 0.0153(11) Uani d . 1 . .
O O74 0.6772(4) 0.9653(4) 0.0320(3) 0.0195(12) Uani d . 1 . .
O O75 0.7755(4) 0.8258(4) 0.0536(3) 0.0250(14) Uani d . 1 . .
O O76 0.6755(4) 0.8347(4) -0.0207(3) 0.0207(12) Uani d . 1 . .
O O77 0.4314(4) 0.8843(4) 0.2080(3) 0.0234(13) Uani d . 1 . .
O O78 0.5166(4) 1.0000(4) 0.1781(3) 0.0178(11) Uani d . 1 . .
O O79 0.4581(4) 0.9560(4) 0.0889(3) 0.0174(11) Uani d . 1 . .
S S81 0.64960(14) 0.92237(12) 0.33870(10) 0.0117(3) Uani d . 1 . .
S S82 0.72438(13) 0.87755(12) 0.45725(10) 0.0117(3) Uani d . 1 . .
O O83 0.7047(5) 0.8520(4) 0.3851(4) 0.0258(14) Uani d . 1 . .
O O84 0.5457(4) 0.9445(4) 0.3864(3) 0.0264(14) Uani d . 1 . .
O O85 0.6968(5) 0.9932(4) 0.3235(3) 0.0214(12) Uani d . 1 . .
O O86 0.6715(5) 0.8726(4) 0.2727(3) 0.0213(12) Uani d . 1 . .
O O87 0.6918(7) 0.8140(5) 0.5108(4) 0.044(2) Uani d . 1 . .
O O88 0.6654(5) 0.9635(4) 0.4800(4) 0.0281(15) Uani d . 1 . .
O O89 0.8302(5) 0.8674(5) 0.4294(4) 0.044(2) Uani d . 1 . .
S S91 0.15010(15) 0.92896(12) 0.34080(10) 0.0149(4) Uani d . 1 . .
S S92 0.22643(14) 0.88789(11) 0.45868(10) 0.0120(3) Uani d . 1 . .
O O93 0.2298(4) 0.8693(3) 0.3748(3) 0.0183(12) Uani d . 1 . .
O O94 0.1781(5) 1.0090(4) 0.3214(3) 0.0205(12) Uani d . 1 . .
O O95 0.0531(5) 0.9359(5) 0.3982(4) 0.0353(17) Uani d . 1 . .
O O96 0.1709(6) 0.8771(4) 0.2757(4) 0.0306(15) Uani d . 1 . .
O O97 0.1914(5) 0.9794(4) 0.4697(3) 0.0204(12) Uani d . 1 . .
O O98 0.1601(5) 0.8397(4) 0.5102(3) 0.0220(13) Uani d . 1 . .
O O99 0.3294(4) 0.8525(4) 0.4498(4) 0.0285(15) Uani d . 1 . .

loop_
_atom_site_aniso_label
_atom_site_aniso_U_11
_atom_site_aniso_U_22
_atom_site_aniso_U_33
_atom_site_aniso_U_12
_atom_site_aniso_U_13
_atom_site_aniso_U_23
Cs0 0.0217(3) 0.0234(2) 0.0190(2) -0.0038(2) -0.0097(2) 0.00476(19)
Cs1 0.0124(2) 0.0184(2) 0.0133(2) -0.00467(17) -0.00571(17) 0.00377(17)
Cs2 0.0130(2) 0.0124(2) 0.0135(2) -0.00395(16) -0.00635(17) 0.00226(16)
Cs3 0.0158(2) 0.0142(2) 0.0165(2) -0.00404(17) -0.00862(18) 0.00423(17)
Cs4 0.0117(2) 0.0174(2) 0.0120(2) -0.00423(17) -0.00421(17) 0.00126(16)
Cs5 0.0152(2) 0.0187(2) 0.0143(2) -0.00147(18) -0.00630(18) -0.00059(17)
Cs6 0.0160(2) 0.0145(2) 0.0240(2) -0.00437(18) -0.01030(19) 0.00148(18)
Cs7 0.0205(2) 0.0135(2) 0.0174(2) -0.00176(18) -0.01019(19) 0.00242(17)
Cs8 0.0176(2) 0.0126(2) 0.0164(2) -0.00355(17) -0.00534(18) 0.00020(17)
Cs9 0.0146(2) 0.0174(2) 0.0164(2) -0.00632(18) -0.00570(18) 0.00181(17)
Cs10 0.0178(2) 0.0131(2) 0.0113(2) -0.00218(17) -0.00513(17) 0.00056(16)
Cs11 0.0145(2) 0.0193(2) 0.0135(2) -0.00378(18) -0.00650(17) 0.00342(17)
Cs12 0.0145(2) 0.0139(2) 0.0137(2) -0.00232(17) -0.00377(17) 0.00221(16)
Cs13 0.0195(2) 0.0161(2) 0.0166(2) 0.00063(18) -0.00913(19) 0.00102(17)
Cs14 0.0132(2) 0.0169(2) 0.0165(2) -0.00399(17) -0.00430(18) -0.00316(17)
Cs15 0.0137(2) 0.0169(2) 0.0164(2) -0.00239(18) -0.00432(18) 0.00311(17)
Cs16 0.0277(3) 0.0225(2) 0.0285(3) -0.0124(2) -0.0184(2) 0.0102(2)
Cs17 0.0121(2) 0.0152(2) 0.0149(2) -0.00280(17) -0.00546(17) 0.00310(16)
Cs18 0.0173(2) 0.0195(2) 0.0243(3) -0.00445(19) -0.0092(2) 0.00796(19)
Cs19 0.0249(3) 0.0196(2) 0.0171(2) 0.0056(2) -0.0107(2) -0.00088(18)
S01 0.0129(9) 0.0154(8) 0.0177(9) -0.0049(7) -0.0070(7) -0.0002(7)
S02 0.0129(8) 0.0138(8) 0.0131(8) -0.0035(7) -0.0074(7) 0.0024(6)
O03 0.015(3) 0.019(3) 0.021(3) -0.005(2) -0.007(2) 0.000(2)
O04 0.030(4) 0.031(3) 0.030(3) -0.017(3) -0.009(3) -0.007(3)
O05 0.028(4) 0.029(4) 0.087(6) -0.015(3) -0.030(4) 0.035(4)
O06 0.019(3) 0.069(5) 0.027(4) -0.006(3) -0.007(3) -0.018(4)
O07 0.022(3) 0.030(3) 0.047(4) 0.005(3) -0.024(3) -0.005(3)
O08 0.030(3) 0.027(3) 0.029(3) -0.014(3) -0.019(3) 0.012(3)
O09 0.025(3) 0.038(4) 0.014(3) -0.016(3) -0.006(2) -0.002(3)
S11 0.0117(8) 0.0125(8) 0.0125(8) -0.0020(7) -0.0043(7) 0.0010(6)
S12 0.0142(9) 0.0130(8) 0.0135(8) -0.0047(7) -0.0079(7) 0.0022(6)
O13 0.017(3) 0.012(2) 0.016(3) -0.001(2) -0.007(2) -0.003(2)
O14 0.018(3) 0.044(4) 0.016(3) -0.017(3) -0.003(2) -0.004(3)
O15 0.021(3) 0.025(3) 0.023(3) -0.003(3) -0.006(3) -0.001(2)
O16 0.024(3) 0.018(3) 0.040(4) -0.006(3) -0.015(3) 0.010(3)
O17 0.028(3) 0.022(3) 0.035(4) -0.010(3) -0.018(3) 0.000(3)
O18 0.020(3) 0.027(3) 0.017(3) -0.002(2) -0.008(2) -0.001(2)
O19 0.023(3) 0.019(3) 0.026(3) -0.006(2) -0.010(3) 0.012(2)
S21 0.0184(10) 0.0275(10) 0.0166(9) -0.0111(8) -0.0096(8) 0.0039(8)
S22 0.0205(10) 0.0263(10) 0.0127(9) 0.0024(8) -0.0085(8) 0.0001(8)
O23 0.035(4) 0.027(3) 0.021(3) -0.020(3) -0.014(3) 0.009(2)
O24 0.047(5) 0.028(4) 0.056(5) -0.010(3) -0.036(4) 0.007(3)
O25 0.050(5) 0.059(5) 0.034(4) -0.039(4) -0.016(4) 0.012(4)
O26 0.031(4) 0.053(5) 0.027(4) -0.002(3) -0.011(3) -0.012(3)
O27 0.039(4) 0.045(4) 0.037(4) -0.008(3) -0.025(3) 0.002(3)
O28 0.030(4) 0.032(4) 0.018(3) 0.012(3) -0.002(3) 0.003(3)
O29 0.027(4) 0.032(4) 0.031(4) 0.000(3) -0.015(3) -0.007(3)
S31 0.0132(8) 0.0114(8) 0.0122(8) -0.0038(7) -0.0073(7) 0.0016(6)
S32 0.0118(8) 0.0121(8) 0.0113(8) -0.0030(7) -0.0058(7) 0.0009(6)
O33 0.026(3) 0.007(2) 0.016(3) -0.007(2) -0.012(2) 0.0053(19)
O34 0.021(3) 0.016(3) 0.028(3) -0.003(2) -0.021(3) 0.006(2)
O35 0.022(3) 0.024(3) 0.011(3) 0.005(2) -0.008(2) -0.005(2)
O36 0.027(3) 0.032(3) 0.028(3) -0.023(3) -0.012(3) 0.012(3)
O37 0.033(4) 0.039(4) 0.035(4) -0.026(3) -0.025(3) 0.012(3)
O38 0.034(4) 0.014(3) 0.026(3) 0.002(2) -0.018(3) -0.001(2)
O39 0.020(3) 0.037(4) 0.018(3) -0.002(3) -0.006(3) -0.001(3)
S41 0.0128(9) 0.0165(9) 0.0120(8) -0.0009(7) -0.0019(7) 0.0036(7)
S42 0.0126(8) 0.0128(8) 0.0123(8) -0.0041(7) -0.0032(7) 0.0035(6)
O43 0.013(3) 0.017(3) 0.013(2) -0.008(2) -0.003(2) -0.001(2)
O44 0.017(3) 0.023(3) 0.037(4) -0.008(3) -0.002(3) 0.003(3)
O45 0.023(3) 0.039(4) 0.016(3) 0.005(3) -0.010(3) 0.006(3)
O46 0.020(3) 0.021(3) 0.015(3) -0.001(2) -0.003(2) 0.003(2)
O47 0.018(3) 0.016(3) 0.023(3) -0.005(2) -0.004(2) 0.000(2)
O48 0.014(3) 0.039(4) 0.027(3) -0.005(3) -0.011(3) 0.015(3)
O49 0.021(3) 0.026(3) 0.020(3) -0.005(3) -0.001(2) -0.003(2)
S51 0.0118(8) 0.0130(8) 0.0126(8) -0.0019(7) -0.0032(7) 0.0030(6)
S52 0.0111(8) 0.0122(8) 0.0143(8) -0.0050(7) -0.0047(7) 0.0016(6)
O53 0.012(3) 0.016(3) 0.013(2) -0.006(2) -0.001(2) 0.000(2)
O54 0.030(4) 0.032(3) 0.013(3) -0.003(3) -0.008(3) 0.008(2)
O55 0.016(3) 0.014(3) 0.024(3) -0.002(2) -0.007(2) 0.008(2)
O56 0.023(3) 0.023(3) 0.031(3) -0.014(3) 0.001(3) -0.002(3)
O57 0.021(3) 0.029(3) 0.020(3) -0.008(3) -0.009(2) 0.011(2)
O58 0.017(3) 0.025(3) 0.026(3) -0.009(2) -0.010(3) -0.002(2)
O59 0.011(3) 0.019(3) 0.029(3) -0.001(2) -0.001(2) -0.003(2)
S61 0.0087(8) 0.0155(8) 0.0121(8) -0.0020(7) -0.0048(7) 0.0022(6)
S62 0.0129(8) 0.0122(8) 0.0098(8) -0.0013(7) -0.0026(7) 0.0027(6)
O63 0.010(2) 0.017(3) 0.012(2) -0.002(2) -0.002(2) 0.004(2)
O64 0.013(3) 0.032(3) 0.021(3) 0.000(2) -0.007(2) -0.007(3)
O65 0.014(3) 0.022(3) 0.025(3) -0.001(2) -0.002(2) 0.009(2)
O66 0.006(2) 0.023(3) 0.021(3) 0.000(2) -0.004(2) 0.004(2)
O67 0.015(3) 0.019(3) 0.018(3) -0.004(2) -0.003(2) 0.005(2)
O68 0.033(4) 0.012(3) 0.022(3) -0.004(3) 0.001(3) -0.001(2)
O69 0.015(3) 0.036(4) 0.022(3) -0.002(3) -0.009(2) -0.004(3)
S71 0.0102(8) 0.0144(8) 0.0122(8) -0.0026(7) -0.0052(7) 0.0016(6)
S72 0.0118(8) 0.0114(8) 0.0108(8) -0.0038(6) -0.0045(7) 0.0028(6)
O73 0.012(3) 0.014(2) 0.014(3) -0.001(2) -0.002(2) 0.005(2)
O74 0.025(3) 0.017(3) 0.015(3) -0.010(2) -0.004(2) 0.004(2)
O75 0.011(3) 0.039(4) 0.022(3) 0.002(3) -0.009(2) 0.005(3)
O76 0.020(3) 0.022(3) 0.020(3) 0.000(2) -0.009(2) -0.007(2)
O77 0.015(3) 0.031(3) 0.023(3) -0.011(3) -0.003(2) 0.007(3)
O78 0.021(3) 0.020(3) 0.013(3) -0.009(2) -0.004(2) 0.001(2)
O79 0.014(3) 0.024(3) 0.014(3) 0.001(2) -0.008(2) 0.000(2)
S81 0.0109(8) 0.0127(8) 0.0115(8) -0.0014(6) -0.0051(7) 0.0009(6)
S82 0.0100(8) 0.0131(8) 0.0120(8) -0.0014(6) -0.0057(7) 0.0028(6)
O83 0.048(4) 0.011(3) 0.030(3) 0.002(3) -0.033(3) -0.001(2)
O84 0.012(3) 0.042(4) 0.023(3) -0.005(3) -0.003(2) -0.005(3)
O85 0.027(3) 0.021(3) 0.018(3) -0.011(3) -0.008(2) 0.004(2)
O86 0.023(3) 0.030(3) 0.015(3) -0.006(3) -0.010(2) -0.004(2)
O87 0.077(6) 0.032(4) 0.023(3) -0.023(4) -0.012(4) 0.011(3)
O88 0.041(4) 0.022(3) 0.028(3) 0.006(3) -0.028(3) -0.005(3)
O89 0.009(3) 0.070(5) 0.045(4) -0.005(3) 0.003(3) -0.040(4)
S91 0.0188(9) 0.0176(9) 0.0115(8) -0.0078(7) -0.0081(7) 0.0051(7)
S92 0.0111(8) 0.0121(8) 0.0135(8) -0.0019(7) -0.0062(7) 0.0013(6)
O93 0.027(3) 0.014(3) 0.016(3) 0.002(2) -0.014(2) 0.000(2)
O94 0.033(3) 0.017(3) 0.014(3) -0.009(2) -0.010(2) 0.005(2)
O95 0.015(3) 0.068(5) 0.020(3) -0.013(3) -0.005(3) 0.015(3)
O96 0.050(4) 0.029(3) 0.024(3) -0.013(3) -0.023(3) 0.000(3)
O97 0.025(3) 0.017(3) 0.020(3) -0.004(2) -0.009(2) -0.001(2)
O98 0.026(3) 0.025(3) 0.013(3) -0.010(3) -0.004(2) 0.009(2)
O99 0.015(3) 0.032(3) 0.043(4) 0.005(3) -0.021(3) -0.007(3)

loop_
_atom_type_symbol
_atom_type_description
_atom_type_scat_dispersion_real
_atom_type_scat_dispersion_imag
_atom_type_scat_source
O O 0.0106 0.0060 'International Tables Vol C Tables 4.2.6.8 and 6.1.1.4'
S S 0.1246 0.1234 'International Tables Vol C Tables 4.2.6.8 and 6.1.1.4'
Cs Cs -0.3680 2.1192 'International Tables Vol C Tables 4.2.6.8 and 6.1.1.4'

loop_
_geom_angle_atom_site_label_1
_geom_angle_atom_site_label_2
_geom_angle_atom_site_label_3
_geom_angle_site_symmetry_1
_geom_angle_site_symmetry_3
_geom_angle
_geom_angle_publ_flag
O05 S01 O04 . . 115.2(5) yes
O05 S01 O06 . . 115.2(5) yes
O04 S01 O06 . . 113.3(4) yes
O05 S01 O03 . . 106.6(4) yes
O04 S01 O03 . . 99.1(3) yes
O06 S01 O03 . . 105.4(4) yes
O07 S02 O08 . . 115.5(4) yes
O07 S02 O09 . . 115.4(4) yes
O08 S02 O09 . . 111.9(4) yes
O07 S02 O03 . . 100.2(3) yes
O08 S02 O03 . . 106.1(3) yes
O09 S02 O03 . . 106.1(3) yes
S02 O03 S01 . . 126.4(4) yes
O14 S11 O15 . . 113.8(4) yes
O14 S11 O16 . . 114.4(4) yes
O15 S11 O16 . . 115.7(4) yes
O14 S11 O13 . . 105.5(3) yes
O15 S11 O13 . . 99.8(3) yes
O16 S11 O13 . . 105.5(3) yes
O17 S12 O18 . . 115.4(4) yes
O17 S12 O19 . . 115.3(4) yes
O18 S12 O19 . . 113.1(4) yes
O17 S12 O13 . . 99.2(3) yes
O18 S12 O13 . . 106.2(3) yes
O19 S12 O13 . . 105.7(3) yes
S12 O13 S11 . . 128.1(3) yes
O24 S21 O25 . . 114.5(5) yes
O24 S21 O26 . . 113.7(5) yes
O25 S21 O26 . . 115.3(5) yes
O24 S21 O23 . . 101.9(4) yes
O25 S21 O23 . . 106.4(4) yes
O26 S21 O23 . . 103.0(4) yes
O27 S22 O28 . . 115.8(5) yes
O27 S22 O29 . . 115.3(4) yes
O28 S22 O29 . . 111.4(4) yes
O27 S22 O23 . . 100.2(4) yes
O28 S22 O23 . . 103.7(4) yes
O29 S22 O23 . . 108.9(4) yes
S21 O23 S22 . . 123.3(4) yes
O35 S31 O34 . . 114.1(4) yes
O35 S31 O36 . . 115.1(4) yes
O34 S31 O36 . . 114.3(4) yes
O35 S31 O33 . . 104.1(3) yes
O34 S31 O33 . . 101.5(3) yes
O36 S31 O33 . . 105.8(3) yes
O37 S32 O38 . . 116.0(4) yes
O37 S32 O39 . . 114.3(4) yes
O38 S32 O39 . . 112.1(4) yes
O37 S32 O33 . . 101.3(3) yes
O38 S32 O33 . . 107.4(3) yes
O39 S32 O33 . . 104.2(3) yes
S31 O33 S32 . . 123.4(3) yes
O44 S41 O45 . . 114.9(4) yes
O44 S41 O46 . . 114.0(4) yes
O45 S41 O46 . . 112.4(4) yes
O44 S41 O43 . . 100.9(3) yes
O45 S41 O43 . . 106.2(3) yes
O46 S41 O43 . . 107.2(3) yes
O47 S42 O48 . . 114.4(4) yes
O47 S42 O49 . . 114.4(4) yes
O48 S42 O49 . . 113.7(4) yes
O47 S42 O43 . . 105.5(3) yes
O48 S42 O43 . . 106.8(3) yes
O49 S42 O43 . . 100.3(3) yes
S41 O43 S42 . . 124.0(3) yes
O54 S51 O55 . . 113.6(4) yes
O54 S51 O56 . . 115.5(4) yes
O55 S51 O56 . . 114.3(4) yes
O54 S51 O53 . . 103.8(3) yes
O55 S51 O53 . . 106.8(3) yes
O56 S51 O53 . . 101.0(3) yes
O57 S52 O58 . . 114.6(4) yes
O57 S52 O59 . . 115.3(4) yes
O58 S52 O59 . . 114.7(4) yes
O57 S52 O53 . . 104.2(3) yes
O58 S52 O53 . . 105.1(3) yes
O59 S52 O53 . . 100.7(3) yes
S51 O53 S52 . . 123.1(3) yes
O64 S61 O65 . . 114.6(4) yes
O64 S61 O66 . . 113.2(3) yes
O65 S61 O66 . . 114.8(4) yes
O64 S61 O63 . . 106.7(3) yes
O65 S61 O63 . . 105.5(3) yes
O66 S61 O63 . . 100.3(3) yes
O69 S62 O68 . . 113.7(4) yes
O69 S62 O67 . . 114.0(4) yes
O68 S62 O67 . . 113.8(4) yes
O69 S62 O63 . . 106.7(3) yes
O68 S62 O63 . . 106.3(3) yes
O67 S62 O63 . . 100.9(3) yes
S61 O63 S62 . . 122.6(3) yes
O75 S71 O74 . . 115.4(4) yes
O75 S71 O76 . . 112.9(4) yes
O74 S71 O76 . . 113.4(4) yes
O75 S71 O73 . . 101.5(3) yes
O74 S71 O73 . . 106.5(3) yes
O76 S71 O73 . . 105.6(3) yes
O78 S72 O77 . . 114.1(3) yes
O78 S72 O79 . . 114.1(3) yes
O77 S72 O79 . . 113.2(4) yes
O78 S72 O73 . . 105.6(3) yes
O77 S72 O73 . . 102.0(3) yes
O79 S72 O73 . . 106.4(3) yes
S72 O73 S71 . . 121.6(3) yes
O84 S81 O85 . . 114.3(4) yes
O84 S81 O86 . . 114.1(4) yes
O85 S81 O86 . . 113.7(4) yes
O84 S81 O83 . . 105.5(4) yes
O85 S81 O83 . . 106.4(4) yes
O86 S81 O83 . . 101.3(3) yes
O87 S82 O88 . . 113.3(4) yes
O87 S82 O89 . . 113.2(5) yes
O88 S82 O89 . . 115.3(4) yes
O87 S82 O83 . . 102.9(4) yes
O88 S82 O83 . . 107.2(3) yes
O89 S82 O83 . . 103.4(4) yes
S81 O83 S82 . . 123.3(4) yes
O94 S91 O95 . . 114.4(4) yes
O94 S91 O96 . . 112.9(4) yes
O95 S91 O96 . . 115.0(4) yes
O94 S91 O93 . . 106.1(3) yes
O95 S91 O93 . . 106.3(4) yes
O96 S91 O93 . . 100.4(4) yes
O97 S92 O98 . . 114.1(4) yes
O97 S92 O99 . . 115.4(4) yes
O98 S92 O99 . . 112.9(4) yes
O97 S92 O93 . . 105.6(3) yes
O98 S92 O93 . . 105.9(3) yes
O99 S92 O93 . . 101.4(4) yes
S91 O93 S92 . . 122.0(3) yes

loop_
_geom_bond_atom_site_label_1
_geom_bond_atom_site_label_2
_geom_bond_site_symmetry_2
_geom_bond_distance
_geom_bond_publ_flag
Cs0 O25 . 2.916(7) yes
Cs0 O07 . 3.041(7) yes
Cs0 O26 2_665 3.080(7) yes
Cs0 O38 . 3.123(6) yes
Cs0 O16 . 3.135(6) yes
Cs0 O54 . 3.227(6) yes
Cs0 O55 . 3.453(6) yes
Cs0 O37 . 3.515(7) yes
Cs0 O24 2_665 3.727(8) no
Cs1 O36 1_655 2.961(6) yes
Cs1 O35 2_665 3.002(5) yes
Cs1 O04 . 3.106(7) yes
Cs1 O19 1_655 3.138(6) yes
Cs1 O29 . 3.145(7) yes
Cs1 O46 . 3.286(6) yes
Cs1 O06 . 3.460(8) yes
Cs1 O27 . 3.491(7) yes
Cs1 O34 2_665 3.509(6) yes
Cs1 O45 . 3.607(6) yes
Cs2 O76 2_665 3.018(6) yes
Cs2 O24 2_665 3.133(7) yes
Cs2 O78 1_545 3.137(6) yes
Cs2 O15 . 3.159(6) yes
Cs2 O79 2_665 3.184(5) yes
Cs2 O09 . 3.197(6) yes
Cs2 O74 1_545 3.223(6) yes
Cs2 O66 2_665 3.228(5) yes
Cs2 O79 1_545 3.238(6) yes
Cs3 O64 2_565 2.976(6) yes
Cs3 O68 1_545 3.085(6) yes
Cs3 O69 2_565 3.103(6) yes
Cs3 O65 1_545 3.119(6) yes
Cs3 O34 2_565 3.123(5) yes
Cs3 O17 . 3.262(6) yes
Cs3 O75 2_665 3.302(6) yes
Cs3 O06 1_455 3.473(7) yes
Cs4 O78 1_545 3.089(5) yes
Cs4 O08 . 3.151(6) yes
Cs4 O84 1_545 3.161(6) yes
Cs4 O94 1_545 3.270(6) yes
Cs4 O15 . 3.294(6) yes
Cs4 O97 1_545 3.298(6) yes
Cs4 O88 2_666 3.321(6) yes
Cs4 O87 2_666 3.425(7) yes
Cs4 O14 . 3.455(7) yes
Cs4 O77 1_545 3.578(6) yes
Cs4 O99 1_545 3.767(7) no
Cs5 O85 1_545 3.104(6) yes
Cs5 O68 1_645 3.115(6) yes
Cs5 O05 . 3.178(7) yes
Cs5 O17 1_655 3.187(6) yes
Cs5 O89 1_545 3.222(9) yes
Cs5 O95 1_645 3.261(7) yes
Cs5 O67 1_645 3.381(6) yes
Cs5 O98 2_666 3.402(6) yes
Cs5 O97 2_666 3.425(6) yes
Cs5 O88 1_545 3.704(7) no
Cs6 O87 2_666 2.968(7) yes
Cs6 O55 . 3.056(5) yes
Cs6 O14 . 3.204(6) yes
Cs6 O57 . 3.204(6) yes
Cs6 O49 2_666 3.214(6) yes
Cs6 O43 2_666 3.239(5) yes
Cs6 O59 2_566 3.267(6) yes
Cs6 O07 . 3.287(7) yes
Cs6 O58 . 3.341(6) yes
Cs7 O47 . 3.001(6) yes
Cs7 O98 2_666 3.095(6) yes
Cs7 O46 . 3.105(6) yes
Cs7 O04 . 3.121(7) yes
Cs7 O53 2_666 3.243(5) yes
Cs7 O56 2_666 3.346(7) yes
Cs7 O57 2_666 3.423(6) yes
Cs7 O18 1_655 3.456(6) yes
Cs7 O48 2_666 3.465(6) yes
Cs7 O99 2_666 3.687(7) no
Cs8 O35 . 3.049(6) yes
Cs8 O38 . 3.098(6) yes
Cs8 O76 2_665 3.162(6) yes
Cs8 O19 . 3.185(6) yes
Cs8 O23 2_665 3.244(6) yes
Cs8 O34 2_565 3.285(5) yes
Cs8 O26 2_665 3.347(8) yes
Cs8 O16 . 3.352(7) yes
Cs8 O75 2_665 3.452(7) yes
Cs8 O27 2_665 3.459(8) yes
Cs8 O36 . 3.586(7) yes
Cs9 O64 2_665 3.064(6) yes
Cs9 O29 . 3.103(6) yes
Cs9 O26 . 3.132(8) yes
Cs9 O09 . 3.177(6) yes
Cs9 O24 2_665 3.249(7) yes
Cs9 O06 . 3.303(8) yes
Cs9 O33 2_665 3.311(6) yes
Cs9 O37 2_665 3.329(7) yes
Cs9 O35 2_665 3.418(6) yes
Cs9 O25 . 3.700(9) no
Cs9 O66 2_665 3.707(6) no
Cs10 O13 . 3.060(5) yes
Cs10 O79 1_545 3.098(5) yes
Cs10 O94 1_545 3.134(6) yes
Cs10 O74 2_665 3.229(6) yes
Cs10 O66 1_545 3.234(6) yes
Cs10 O96 1_545 3.270(7) yes
Cs10 O65 1_545 3.329(7) yes
Cs10 O76 2_665 3.374(6) yes
Cs10 O17 . 3.476(6) yes
Cs10 O15 . 3.514(6) yes
Cs10 O63 1_545 3.714(5) no
Cs11 O85 1_545 3.126(6) yes
Cs11 O74 1_545 3.208(6) yes
Cs11 O78 1_545 3.262(6) yes
Cs11 O09 . 3.285(7) yes
Cs11 O69 1_645 3.297(6) yes
Cs11 O65 2_665 3.340(6) yes
Cs11 O86 1_545 3.434(6) yes
Cs11 O08 . 3.491(7) yes
Cs11 O05 . 3.526(9) yes
Cs11 O68 1_645 3.568(7) yes
Cs11 O64 2_665 3.626(6) yes
Cs11 O06 . 3.749(8) no
Cs12 O98 2_566 2.966(6) yes
Cs12 O97 1_545 3.028(6) yes
Cs12 O14 . 3.088(6) yes
Cs12 O95 2_566 3.117(6) yes
Cs12 O59 2_566 3.163(6) yes
Cs12 O94 1_545 3.175(6) yes
Cs12 O18 . 3.248(6) yes
Cs12 O89 2_666 3.307(8) yes
Cs12 O95 1_545 3.662(8) no
Cs13 O88 1_545 3.059(6) yes
Cs13 O08 . 3.173(6) yes
Cs13 O99 2_666 3.205(6) yes
Cs13 O87 2_666 3.221(9) yes
Cs13 O85 1_545 3.239(6) yes
Cs13 O84 2_666 3.260(7) yes
Cs13 O05 . 3.288(8) yes
Cs13 O49 2_666 3.321(6) yes
Cs13 O84 1_545 3.435(7) yes
Cs13 O88 2_666 3.674(7) no
Cs14 O58 . 2.962(6) yes
Cs14 O57 2_566 3.101(6) yes
Cs14 O46 1_455 3.155(6) yes
Cs14 O44 1_455 3.198(6) yes
Cs14 O16 . 3.225(6) yes
Cs14 O18 . 3.270(6) yes
Cs14 O39 . 3.280(7) yes
Cs14 O19 . 3.292(6) yes
Cs14 O38 . 3.362(7) yes
Cs15 O55 . 3.136(6) yes
Cs15 O49 2_666 3.156(6) yes
Cs15 O47 2_666 3.214(6) yes
Cs15 O28 . 3.232(6) yes
Cs15 O04 . 3.238(7) yes
Cs15 O48 . 3.254(7) yes
Cs15 O03 . 3.265(6) yes
Cs15 O56 . 3.380(7) yes
Cs15 O47 . 3.412(6) yes
Cs15 O29 . 3.482(7) yes
Cs15 O45 . 3.541(7) yes
Cs16 O54 . 2.997(6) yes
Cs16 O96 . 3.018(7) yes
Cs16 O66 . 3.082(6) yes
Cs16 O37 . 3.131(6) yes
Cs16 O28 . 3.155(7) yes
Cs16 O77 . 3.164(6) yes
Cs16 O25 . 3.400(9) yes
Cs16 O24 . 3.506(8) yes
Cs16 O23 . 3.516(7) yes
Cs17 O86 . 2.993(6) yes
Cs17 O75 . 3.049(6) yes
Cs17 O39 1_655 3.165(6) yes
Cs17 O27 . 3.200(7) yes
Cs17 O45 . 3.240(7) yes
Cs17 O69 1_655 3.265(7) yes
Cs17 O44 . 3.311(7) yes
Cs17 O67 1_655 3.321(6) yes
Cs17 O36 1_655 3.372(7) yes
Cs17 O33 1_655 3.467(6) yes
Cs17 O34 1_655 3.564(6) yes
Cs18 O28 . 2.984(7) yes
Cs18 O48 . 2.999(6) yes
Cs18 O99 . 3.008(7) yes
Cs18 O77 . 3.025(6) yes
Cs18 O45 . 3.071(6) yes
Cs18 O86 . 3.134(6) yes
Cs18 O56 . 3.267(6) yes
Cs18 O84 . 3.496(7) yes
Cs18 O27 . 3.755(8) no
Cs18 O93 . 3.789(6) no
Cs19 O39 . 2.929(6) yes
Cs19 O67 . 2.955(6) yes
Cs19 O89 1_455 3.002(6) yes
Cs19 O54 . 3.176(6) yes
Cs19 O96 . 3.300(7) yes
Cs19 O59 . 3.383(6) yes
Cs19 O53 . 3.387(6) yes
Cs19 O58 . 3.551(6) yes
Cs19 O44 1_455 3.609(6) yes
Cs19 O95 . 3.620(8) yes
S01 O05 . 1.412(7) yes
S01 O04 . 1.435(6) yes
S01 O06 . 1.443(7) yes
S01 O03 . 1.652(6) yes
S02 O07 . 1.429(6) yes
S02 O08 . 1.441(6) yes
S02 O09 . 1.447(6) yes
S02 O03 . 1.630(6) yes
S11 O14 . 1.440(6) yes
S11 O15 . 1.444(6) yes
S11 O16 . 1.445(6) yes
S11 O13 . 1.652(6) yes
S12 O17 . 1.436(6) yes
S12 O18 . 1.443(6) yes
S12 O19 . 1.449(6) yes
S12 O13 . 1.637(6) yes
S21 O24 . 1.406(7) yes
S21 O25 . 1.427(7) yes
S21 O26 . 1.451(7) yes
S21 O23 . 1.628(6) yes
S22 O27 . 1.418(8) yes
S22 O28 . 1.443(7) yes
S22 O29 . 1.450(7) yes
S22 O23 . 1.657(6) yes
S31 O35 . 1.433(6) yes
S31 O34 . 1.440(5) yes
S31 O36 . 1.441(6) yes
S31 O33 . 1.639(5) yes
S32 O37 . 1.426(6) yes
S32 O38 . 1.435(6) yes
S32 O39 . 1.443(6) yes
S32 O33 . 1.642(5) yes
S41 O44 . 1.425(6) yes
S41 O45 . 1.439(6) yes
S41 O46 . 1.448(6) yes
S41 O43 . 1.634(5) yes
S42 O47 . 1.441(6) yes
S42 O48 . 1.441(6) yes
S42 O49 . 1.447(6) yes
S42 O43 . 1.645(6) yes
S51 O54 . 1.437(6) yes
S51 O55 . 1.441(6) yes
S51 O56 . 1.444(6) yes
S51 O53 . 1.646(5) yes
S52 O57 . 1.438(6) yes
S52 O58 . 1.441(6) yes
S52 O59 . 1.445(6) yes
S52 O53 . 1.653(5) yes
S61 O64 . 1.440(6) yes
S61 O65 . 1.441(6) yes
S61 O66 . 1.447(6) yes
S61 O63 . 1.638(5) yes
S62 O69 . 1.439(6) yes
S62 O68 . 1.440(6) yes
S62 O67 . 1.452(6) yes
S62 O63 . 1.639(6) yes
S71 O75 . 1.441(6) yes
S71 O74 . 1.441(6) yes
S71 O76 . 1.449(6) yes
S71 O73 . 1.641(6) yes
S72 O78 . 1.444(6) yes
S72 O77 . 1.446(6) yes
S72 O79 . 1.451(5) yes
S72 O73 . 1.636(6) yes
S81 O84 . 1.437(6) yes
S81 O85 . 1.441(6) yes
S81 O86 . 1.446(6) yes
S81 O83 . 1.630(6) yes
S82 O87 . 1.427(7) yes
S82 O88 . 1.431(6) yes
S82 O89 . 1.432(6) yes
S82 O83 . 1.633(6) yes
S91 O94 . 1.428(6) yes
S91 O95 . 1.433(6) yes
S91 O96 . 1.454(6) yes
S91 O93 . 1.631(6) yes
S92 O97 . 1.430(6) yes
S92 O98 . 1.442(6) yes
S92 O99 . 1.443(6) yes
S92 O93 . 1.650(6) yes
